data_4344769
loop_
_publ_author_name
'Dissanayake, K. Tauni'
'Mendoza, Laura M.'
'Martin, Philip D.'
'Suescun, Leopoldo'
'Rabuffetti, Federico A.'

_publ_section_title
;
 Open-Framework Structures of Anhydrous Sr(CF3COO)2 and Ba(CF3COO)2.
;
_journal_issue 1
_journal_name_full 'Inorganic chemistry'
_journal_page_first 170
_journal_paper_doi 10.1021/acs.inorgchem.5b02081
_journal_volume 55
_journal_year 2015
_chemical_formula_sum 'C4 F6 O4 Sr'
_chemical_formula_weight 313.66
_space_group_crystal_system trigonal
_space_group_IT_number 148
_space_group_name_Hall '-R 3'
_space_group_name_H-M_alt 'R -3 :H'
_symmetry_space_group_name_Hall '-R 3'
_symmetry_space_group_name_H-M 'R -3 :H'
_audit_creation_method SHELXL-2014/7
_cell_angle_alpha 90
_cell_angle_beta 90
_cell_angle_gamma 120
_cell_formula_units_Z 18
_cell_length_a 21.9891(7)
_cell_length_b 21.9891(7)
_cell_length_c 9.4696(9)
_cell_measurement_reflns_used 9668
_cell_measurement_temperature 100(2)
_cell_measurement_theta_max 39.57
_cell_measurement_theta_min 3.034
_cell_volume 3965.3(4)
_computing_structure_refinement 'SHELXL-2014/7 (Sheldrick, 2014)'
_diffrn_ambient_temperature 100(2)
_diffrn_measured_fraction_theta_full 1.000
_diffrn_measured_fraction_theta_max 0.995
_diffrn_measurement_device_type 'Bruker D8 Quest'
_diffrn_radiation_type MoK\a
_diffrn_radiation_wavelength 0.71073
_diffrn_reflns_av_R_equivalents 0.0505
_diffrn_reflns_av_unetI/netI 0.0414
_diffrn_reflns_laue_measured_fraction_full 1.000
_diffrn_reflns_laue_measured_fraction_max 0.995
_diffrn_reflns_limit_h_max 42
_diffrn_reflns_limit_h_min -43
_diffrn_reflns_limit_k_max 41
_diffrn_reflns_limit_k_min -44
_diffrn_reflns_limit_l_max 18
_diffrn_reflns_limit_l_min -18
_diffrn_reflns_number 79321
_diffrn_reflns_point_group_measured_fraction_full 1.000
_diffrn_reflns_point_group_measured_fraction_max 0.995
_diffrn_reflns_theta_full 25.242
_diffrn_reflns_theta_max 45.355
_diffrn_reflns_theta_min 1.852
_exptl_absorpt_coefficient_mu 6.212
_exptl_absorpt_correction_T_max 0.370
_exptl_absorpt_correction_T_min 0.280
_exptl_absorpt_correction_type multi-scan
_exptl_absorpt_process_details 'SADABS (Bruker, 2014)'
_exptl_crystal_colour colourless
_exptl_crystal_density_diffrn 2.364
_exptl_crystal_description columnar
_exptl_crystal_F_000 2664
_exptl_crystal_size_max 0.300
_exptl_crystal_size_mid 0.200
_exptl_crystal_size_min 0.200
_refine_diff_density_max 0.833
_refine_diff_density_min -0.700
_refine_diff_density_rms 0.132
_refine_ls_extinction_method none
_refine_ls_goodness_of_fit_ref 1.020
_refine_ls_hydrogen_treatment undef
_refine_ls_matrix_type full
_refine_ls_number_parameters 136
_refine_ls_number_reflns 7364
_refine_ls_number_restraints 0
_refine_ls_restrained_S_all 1.020
_refine_ls_R_factor_all 0.0531
_refine_ls_R_factor_gt 0.0286
_refine_ls_shift/su_max 0.003
_refine_ls_shift/su_mean 0.000
_refine_ls_structure_factor_coef Fsqd
_refine_ls_weighting_details 'w=1/[\s^2^(Fo^2^)+(0.0270P)^2^+0.3321P] where P=(Fo^2^+2Fc^2^)/3'
_refine_ls_weighting_scheme calc
_refine_ls_wR_factor_gt 0.0513
_refine_ls_wR_factor_ref 0.0554
_reflns_Friedel_coverage 0.000
_reflns_number_gt 5648
_reflns_number_total 7364
_reflns_threshold_expression 'I > 2\s(I)'
_cod_data_source_file ic5b02081_si_002.cif
_cod_data_source_block SrTFA_iso_final
_cod_original_cell_volume 3965.3(5)
_cod_database_code 4344769
_shelx_shelxl_version_number 2014/7
_shelx_space_group_comment
;
The symmetry employed for this shelxl refinement is uniquely defined
by the following loop, which should always be used as a source of
symmetry information in preference to the above space-group names.
They are only intended as comments.
;
_shelx_estimated_absorpt_t_min 0.257
_shelx_estimated_absorpt_t_max 0.370

loop_
_space_group_symop_operation_xyz
'x, y, z'
'-y, x-y, z'
'-x+y, -x, z'
'x+2/3, y+1/3, z+1/3'
'-y+2/3, x-y+1/3, z+1/3'
'-x+y+2/3, -x+1/3, z+1/3'
'x+1/3, y+2/3, z+2/3'
'-y+1/3, x-y+2/3, z+2/3'
'-x+y+1/3, -x+2/3, z+2/3'
'-x, -y, -z'
'y, -x+y, -z'
'x-y, x, -z'
'-x+2/3, -y+1/3, -z+1/3'
'y+2/3, -x+y+1/3, -z+1/3'
'x-y+2/3, x+1/3, -z+1/3'
'-x+1/3, -y+2/3, -z+2/3'
'y+1/3, -x+y+2/3, -z+2/3'
'x-y+1/3, x+2/3, -z+2/3'

loop_
_atom_site_label
_atom_site_type_symbol
_atom_site_fract_x
_atom_site_fract_y
_atom_site_fract_z
_atom_site_U_iso_or_equiv
_atom_site_adp_type
_atom_site_occupancy
_atom_site_site_symmetry_order
_atom_site_calc_flag
Sr1 Sr 0.39514(2) 0.41092(2) 0.49879(2) 0.00782(2) Uani 1 1 d
O1 O 0.45089(3) 0.37092(3) 0.28795(7) 0.01250(11) Uani 1 1 d
O2 O 0.52496(3) 0.47445(3) 0.38112(7) 0.01241(11) Uani 1 1 d
C1 C 0.50970(4) 0.42456(4) 0.29853(9) 0.00992(13) Uani 1 1 d
C2 C 0.56995(5) 0.43121(5) 0.20440(10) 0.01530(16) Uani 1 1 d
F1 F 0.54930(4) 0.37820(4) 0.11491(7) 0.02437(14) Uani 1 1 d
F2 F 0.59733(4) 0.49104(4) 0.13000(7) 0.02608(14) Uani 1 1 d
F3 F 0.62131(3) 0.43370(4) 0.28406(8) 0.02358(13) Uani 1 1 d
O3 O 0.38247(3) 0.35884(4) 0.74821(7) 0.01301(11) Uani 1 1 d
O4 O 0.41382(4) 0.32554(4) 0.94603(7) 0.01496(12) Uani 1 1 d
C3 C 0.42518(4) 0.35464(4) 0.83027(9) 0.01013(13) Uani 1 1 d
C4 C 0.50266(5) 0.39402(5) 0.78248(10) 0.01370(15) Uani 1 1 d
F4 F 0.50859(3) 0.40901(4) 0.64281(6) 0.01875(12) Uani 1 1 d
F5 F 0.53637(4) 0.45530(3) 0.84995(8) 0.02509(14) Uani 1 1 d
F6 F 0.53532(3) 0.35859(4) 0.80673(8) 0.02410(14) Uani 1 1 d

loop_
_atom_site_aniso_label
_atom_site_aniso_U_11
_atom_site_aniso_U_22
_atom_site_aniso_U_33
_atom_site_aniso_U_23
_atom_site_aniso_U_13
_atom_site_aniso_U_12
Sr1 0.00680(3) 0.00874(3) 0.00654(3) -0.00069(2) 0.00020(2) 0.00286(2)
O1 0.0094(2) 0.0109(3) 0.0144(3) -0.0031(2) -0.0002(2) 0.0029(2)
O2 0.0123(3) 0.0111(3) 0.0112(3) -0.0032(2) 0.0011(2) 0.0038(2)
C1 0.0095(3) 0.0109(3) 0.0086(3) -0.0004(2) -0.0001(2) 0.0045(3)
C2 0.0112(3) 0.0177(4) 0.0143(4) -0.0052(3) 0.0013(3) 0.0052(3)
F1 0.0190(3) 0.0296(3) 0.0223(3) -0.0156(3) 0.0010(2) 0.0105(3)
F2 0.0241(3) 0.0265(3) 0.0201(3) 0.0055(3) 0.0121(3) 0.0071(3)
F3 0.0129(3) 0.0304(3) 0.0291(3) -0.0099(3) -0.0052(2) 0.0121(3)
O3 0.0103(3) 0.0171(3) 0.0120(3) 0.0020(2) -0.0007(2) 0.0071(2)
O4 0.0152(3) 0.0187(3) 0.0106(3) 0.0045(2) 0.0023(2) 0.0082(3)
C3 0.0093(3) 0.0113(3) 0.0099(3) 0.0005(2) 0.0007(2) 0.0052(3)
C4 0.0106(3) 0.0183(4) 0.0117(3) 0.0041(3) 0.0010(3) 0.0068(3)
F4 0.0166(3) 0.0286(3) 0.0123(3) 0.0083(2) 0.0056(2) 0.0122(2)
F5 0.0167(3) 0.0200(3) 0.0249(3) -0.0019(2) -0.0034(2) -0.0011(2)
F6 0.0172(3) 0.0360(4) 0.0269(3) 0.0123(3) 0.0050(2) 0.0192(3)

loop_
_atom_type_symbol
_atom_type_description
_atom_type_scat_dispersion_real
_atom_type_scat_dispersion_imag
_atom_type_scat_source
C C 0.0033 0.0016 'International Tables Vol C Tables 4.2.6.8 and 6.1.1.4'
F F 0.0171 0.0103 'International Tables Vol C Tables 4.2.6.8 and 6.1.1.4'
O O 0.0106 0.0060 'International Tables Vol C Tables 4.2.6.8 and 6.1.1.4'
Sr Sr -1.5307 3.2498 'International Tables Vol C Tables 4.2.6.8 and 6.1.1.4'

loop_
_geom_angle_atom_site_label_1
_geom_angle_atom_site_label_2
_geom_angle_atom_site_label_3
_geom_angle
_geom_angle_site_symmetry_1
_geom_angle_site_symmetry_3
O4 Sr1 O1 85.47(2) 5_554 5
O4 Sr1 O2 114.53(2) 5_554 10_666
O1 Sr1 O2 87.08(2) 5 10_666
O4 Sr1 O3 149.91(2) 5_554 .
O1 Sr1 O3 71.49(2) 5 .
O2 Sr1 O3 84.08(2) 10_666 .
O4 Sr1 O3 73.65(2) 5_554 9_554
O1 Sr1 O3 89.63(2) 5 9_554
O2 Sr1 O3 170.86(2) 10_666 9_554
O3 Sr1 O3 86.790(14) . 9_554
O4 Sr1 O1 74.18(2) 5_554 .
O1 Sr1 O1 153.08(2) 5 .
O2 Sr1 O1 117.16(2) 10_666 .
O3 Sr1 O1 119.79(2) . .
O3 Sr1 O1 68.08(2) 9_554 .
O4 Sr1 O2 92.17(2) 5_554 .
O1 Sr1 O2 152.46(2) 5 .
O2 Sr1 O2 68.96(2) 10_666 .
O3 Sr1 O2 117.21(2) . .
O3 Sr1 O2 116.05(2) 9_554 .
O1 Sr1 O2 48.228(19) . .
O4 Sr1 F4 150.37(2) 5_554 .
O1 Sr1 F4 123.87(2) 5 .
O2 Sr1 F4 67.75(2) 10_666 .
O3 Sr1 F4 57.205(18) . .
O3 Sr1 F4 107.42(2) 9_554 .
O1 Sr1 F4 78.88(2) . .
O2 Sr1 F4 60.169(19) . .
O4 Sr1 C1 83.10(2) 5_554 .
O1 Sr1 C1 167.51(2) 5 .
O2 Sr1 C1 93.09(2) 10_666 .
O3 Sr1 C1 120.96(2) . .
O3 Sr1 C1 91.96(2) 9_554 .
O1 Sr1 C1 24.07(2) . .
O2 Sr1 C1 24.17(2) . .
F4 Sr1 C1 67.29(2) . .
O4 Sr1 C3 84.88(2) 5_554 9_554
O1 Sr1 C3 75.31(2) 5 9_554
O2 Sr1 C3 152.91(2) 10_666 9_554
O3 Sr1 C3 70.98(2) . 9_554
O3 Sr1 C3 18.76(2) 9_554 9_554
O1 Sr1 C3 85.33(2) . 9_554
O2 Sr1 C3 131.88(2) . 9_554
F4 Sr1 C3 105.17(2) . 9_554
C1 Sr1 C3 108.54(2) . 9_554
O4 Sr1 Sr1 114.595(18) 5_554 5
O1 Sr1 Sr1 38.827(15) 5 5
O2 Sr1 Sr1 97.178(16) 10_666 5
O3 Sr1 Sr1 36.472(14) . 5
O3 Sr1 Sr1 75.063(15) 9_554 5
O1 Sr1 Sr1 137.798(14) . 5
O2 Sr1 Sr1 153.216(15) . 5
F4 Sr1 Sr1 93.658(13) . 5
C1 Sr1 Sr1 152.964(16) . 5
C3 Sr1 Sr1 56.341(14) 9_554 5
O4 Sr1 Sr1 58.562(17) 5_554 9_554
O1 Sr1 Sr1 118.369(16) 5 9_554
O2 Sr1 Sr1 150.953(15) 10_666 9_554
O3 Sr1 Sr1 115.831(17) . 9_554
O3 Sr1 Sr1 36.340(14) 9_554 9_554
O1 Sr1 Sr1 35.309(14) . 9_554
O2 Sr1 Sr1 82.720(14) . 9_554
F4 Sr1 Sr1 104.101(14) . 9_554
C1 Sr1 Sr1 58.954(16) . 9_554
C3 Sr1 Sr1 55.067(14) 9_554 9_554
Sr1 Sr1 Sr1 111.401(5) 5 9_554
C1 O1 Sr1 156.72(6) . 9_554
C1 O1 Sr1 93.29(5) . .
Sr1 O1 Sr1 105.86(2) 9_554 .
C1 O2 Sr1 155.67(6) . 10_666
C1 O2 Sr1 93.07(5) . .
Sr1 O2 Sr1 111.04(2) 10_666 .
O1 C1 O2 125.35(8) . .
O1 C1 C2 118.67(8) . .
O2 C1 C2 115.98(7) . .
O1 C1 Sr1 62.64(5) . .
O2 C1 Sr1 62.76(5) . .
C2 C1 Sr1 176.78(6) . .
F1 C2 F3 107.95(8) . .
F1 C2 F2 108.39(8) . .
F3 C2 F2 107.51(8) . .
F1 C2 C1 112.71(8) . .
F3 C2 C1 110.25(8) . .
F2 C2 C1 109.87(8) . .
C3 O3 Sr1 132.83(6) . .
C3 O3 Sr1 119.83(5) . 5
Sr1 O3 Sr1 107.19(2) . 5
C3 O4 Sr1 157.05(6) . 9
O4 C3 O3 128.61(8) . .
O4 C3 C4 115.66(8) . .
O3 C3 C4 115.67(7) . .
O4 C3 Sr1 87.56(5) . 5
C4 C3 Sr1 155.24(6) . 5
F6 C4 F5 108.81(8) . .
F6 C4 F4 107.45(8) . .
F5 C4 F4 106.57(8) . .
F6 C4 C3 113.11(8) . .
F5 C4 C3 109.06(8) . .
F4 C4 C3 111.59(7) . .
C4 F4 Sr1 119.39(5) . .

loop_
_geom_bond_atom_site_label_1
_geom_bond_atom_site_label_2
_geom_bond_distance
_geom_bond_site_symmetry_2
Sr1 O4 2.4623(7) 5_554
Sr1 O1 2.4979(6) 5
Sr1 O2 2.5110(7) 10_666
Sr1 O3 2.5785(7) .
Sr1 O3 2.5866(7) 9_554
Sr1 O1 2.7095(7) .
Sr1 O2 2.7119(7) .
Sr1 F4 2.8619(6) .
Sr1 C1 3.0458(8) .
Sr1 C3 3.3922(8) 9_554
O1 C1 1.2444(10) .
O1 Sr1 2.4978(6) 9_554
O2 C1 1.2488(10) .
O2 Sr1 2.5110(6) 10_666
C1 C2 1.5419(12) .
C2 F1 1.3244(11) .
C2 F3 1.3362(12) .
C2 F2 1.3407(12) .
O3 C3 1.2574(10) .
O3 Sr1 2.5866(7) 5
O4 C3 1.2304(11) .
O4 Sr1 2.4622(7) 9
C3 C4 1.5435(12) .
C3 Sr1 3.3923(8) 5
C4 F6 1.3170(11) .
C4 F5 1.3321(12) .
C4 F4 1.3535(11) .

loop_
_geom_torsion_atom_site_label_1
_geom_torsion_atom_site_label_2
_geom_torsion_atom_site_label_3
_geom_torsion_atom_site_label_4
_geom_torsion
_geom_torsion_site_symmetry_1
_geom_torsion_site_symmetry_4
Sr1 O1 C1 O2 143.06(12) 9_554 .
Sr1 O1 C1 O2 -2.69(10) . .
Sr1 O1 C1 C2 -37.6(2) 9_554 .
Sr1 O1 C1 C2 176.67(7) . .
Sr1 O1 C1 Sr1 145.75(16) 9_554 .
Sr1 O2 C1 O1 175.21(10) 10_666 .
Sr1 O2 C1 O1 2.69(10) . .
Sr1 O2 C1 C2 -4.2(2) 10_666 .
Sr1 O2 C1 C2 -176.69(7) . .
Sr1 O2 C1 Sr1 172.53(16) 10_666 .
O1 C1 C2 F1 3.62(13) . .
O2 C1 C2 F1 -176.96(8) . .
O1 C1 C2 F3 -117.07(9) . .
O2 C1 C2 F3 62.35(11) . .
O1 C1 C2 F2 124.62(9) . .
O2 C1 C2 F2 -55.96(11) . .
Sr1 O4 C3 O3 -17.7(2) 9 .
Sr1 O4 C3 C4 159.30(13) 9 .
Sr1 O4 C3 Sr1 -11.76(16) 9 5
Sr1 O3 C3 O4 -176.02(7) . .
Sr1 O3 C3 O4 8.97(13) 5 .
Sr1 O3 C3 C4 7.00(12) . .
Sr1 O3 C3 C4 -168.01(6) 5 .
Sr1 O3 C3 Sr1 175.01(11) . 5
O4 C3 C4 F6 43.22(12) . .
O3 C3 C4 F6 -139.39(9) . .
Sr1 C3 C4 F6 -158.53(10) 5 .
O4 C3 C4 F5 -78.01(10) . .
O3 C3 C4 F5 99.38(9) . .
Sr1 C3 C4 F5 80.24(15) 5 .
O4 C3 C4 F4 164.52(8) . .
O3 C3 C4 F4 -18.09(12) . .
Sr1 C3 C4 F4 -37.23(18) 5 .
F6 C4 F4 Sr1 145.10(6) . .
F5 C4 F4 Sr1 -98.40(7) . .
C3 C4 F4 Sr1 20.56(10) . .
